data_2234293
loop_
_publ_author_name
'Abdel-Aziz, Hatem A.'
'Ghabbour, Hazem A.'
'Chantrapromma, Suchada'
'Fun, Hoong-Kun'

_publ_section_title
;
 3-Methyl-1-benzofuran-2-carbohydrazide
;
_journal_coeditor_code IS5101
_journal_issue 4
_journal_name_full 'Acta Crystallographica Section E'
_journal_page_first o1255
_journal_page_last o1256
_journal_paper_doi 10.1107/S1600536812013190
_journal_volume 68
_journal_year 2012
_chemical_formula_iupac 'C10 H10 N2 O2'
_chemical_formula_moiety 'C10 H10 N2 O2'
_chemical_formula_sum 'C10 H10 N2 O2'
_chemical_formula_weight 190.20
_chemical_name_systematic 3-Methyl-1-benzofuran-2-carbohydrazide
_space_group_IT_number 14
_symmetry_cell_setting monoclinic
_symmetry_space_group_name_Hall '-P 2ybc'
_symmetry_space_group_name_H-M 'P 1 21/c 1'
_atom_sites_solution_hydrogens geom
_atom_sites_solution_primary direct
_atom_sites_solution_secondary difmap
_audit_creation_method SHELXL-97
_cell_angle_alpha 90.00
_cell_angle_beta 94.157(2)
_cell_angle_gamma 90.00
_cell_formula_units_Z 12
_cell_length_a 10.9391(4)
_cell_length_b 18.1257(6)
_cell_length_c 14.1818(5)
_cell_measurement_reflns_used 5217
_cell_measurement_temperature 296(2)
_cell_measurement_theta_max 69.92
_cell_measurement_theta_min 3.96
_cell_volume 2804.55(17)
_computing_cell_refinement 'SAINT (Bruker, 2009)'
_computing_data_collection 'APEX2 (Bruker, 2009)'
_computing_data_reduction 'SAINT (Bruker, 2009)'
_computing_molecular_graphics 'SHELXTL (Sheldrick, 2008)'
_computing_publication_material 'SHELXTL (Sheldrick, 2008) and PLATON (Spek, 2009)'
_computing_structure_refinement 'SHELXTL (Sheldrick, 2008)'
_computing_structure_solution 'SHELXTL (Sheldrick, 2008)'
_diffrn_ambient_temperature 296(2)
_diffrn_measured_fraction_theta_full 0.993
_diffrn_measured_fraction_theta_max 0.993
_diffrn_measurement_device_type
;
Bruker SMART APEXII CCD area-detector
;
_diffrn_measurement_method '\f and \w scans'
_diffrn_radiation_monochromator graphite
_diffrn_radiation_source 'fine-focus sealed tube'
_diffrn_radiation_type CuK\a
_diffrn_radiation_wavelength 1.54178
_diffrn_reflns_av_R_equivalents 0.0480
_diffrn_reflns_av_sigmaI/netI 0.0328
_diffrn_reflns_limit_h_max 12
_diffrn_reflns_limit_h_min -13
_diffrn_reflns_limit_k_max 22
_diffrn_reflns_limit_k_min -21
_diffrn_reflns_limit_l_max 16
_diffrn_reflns_limit_l_min -17
_diffrn_reflns_number 19906
_diffrn_reflns_theta_full 69.92
_diffrn_reflns_theta_max 69.92
_diffrn_reflns_theta_min 3.96
_diffrn_standards_number 0
_exptl_absorpt_coefficient_mu 0.796
_exptl_absorpt_correction_T_max 0.9464
_exptl_absorpt_correction_T_min 0.6511
_exptl_absorpt_correction_type multi-scan
_exptl_absorpt_process_details '(SADABS; Bruker, 2009)'
_exptl_crystal_colour Colorless
_exptl_crystal_density_diffrn 1.351
_exptl_crystal_density_method 'not measured'
_exptl_crystal_description Plate
_exptl_crystal_F_000 1200
_exptl_crystal_size_max 0.59
_exptl_crystal_size_mid 0.58
_exptl_crystal_size_min 0.07
_refine_diff_density_max 0.228
_refine_diff_density_min -0.173
_refine_ls_extinction_coef 0.00139(18)
_refine_ls_extinction_expression Fc^*^=kFc[1+0.001xFc^2^\l^3^/sin(2\q)]^-1/4^
_refine_ls_extinction_method 'SHELXTL (Sheldrick, 2008)'
_refine_ls_goodness_of_fit_ref 1.001
_refine_ls_hydrogen_treatment mixed
_refine_ls_matrix_type full
_refine_ls_number_parameters 419
_refine_ls_number_reflns 5271
_refine_ls_number_restraints 0
_refine_ls_restrained_S_all 1.001
_refine_ls_R_factor_all 0.0645
_refine_ls_R_factor_gt 0.0447
_refine_ls_shift/su_max 0.003
_refine_ls_shift/su_mean 0.001
_refine_ls_structure_factor_coef Fsqd
_refine_ls_weighting_details 'calc w=1/[\s^2^(Fo^2^)+(0.0825P)^2^+0.0000P] where P=(Fo^2^+2Fc^2^)/3'
_refine_ls_weighting_scheme calc
_refine_ls_wR_factor_gt 0.1215
_refine_ls_wR_factor_ref 0.1334
_reflns_number_gt 3618
_reflns_number_total 5271
_reflns_threshold_expression I>2\s(I)
_cod_data_source_file is5101.cif
_cod_data_source_block I
_cod_original_sg_symbol_H-M 'P 21/c'
_cod_database_code 2234293
_cod_database_fobs_code 2234293

loop_
_symmetry_equiv_pos_as_xyz
'x, y, z'
'-x, y+1/2, -z+1/2'
'-x, -y, -z'
'x, -y-1/2, z-1/2'

loop_
_atom_site_type_symbol
_atom_site_label
_atom_site_fract_x
_atom_site_fract_y
_atom_site_fract_z
_atom_site_U_iso_or_equiv
_atom_site_adp_type
_atom_site_calc_flag
_atom_site_refinement_flags
_atom_site_occupancy
_atom_site_symmetry_multiplicity
N N1A 0.66559(14) 0.25954(9) 0.45740(10) 0.0571(4) Uani d . 1 1
N N2A 0.73238(19) 0.22213(10) 0.53133(12) 0.0631(4) Uani d . 1 1
O O1A 0.63038(14) 0.15700(7) 0.36927(10) 0.0709(4) Uani d . 1 1
O O2A 0.56996(11) 0.34643(6) 0.31969(8) 0.0561(3) Uani d . 1 1
C C1A 0.56634(15) 0.27126(9) 0.30302(11) 0.0524(4) Uani d . 1 1
C C2A 0.51543(15) 0.25509(10) 0.21547(12) 0.0562(4) Uani d . 1 1
C C3A 0.48558(15) 0.32498(10) 0.17160(12) 0.0556(4) Uani d . 1 1
C C4A 0.43569(18) 0.34786(13) 0.08226(14) 0.0717(6) Uani d . 1 1
H H4AA 0.4123 0.3136 0.0356 0.086 Uiso calc R 1 1
C C5A 0.42246(19) 0.42181(14) 0.06571(16) 0.0810(6) Uani d . 1 1
H H5AA 0.3910 0.4377 0.0065 0.097 Uiso calc R 1 1
C C6A 0.4547(2) 0.47400(13) 0.13506(18) 0.0801(6) Uani d . 1 1
H H6AA 0.4419 0.5238 0.1218 0.096 Uiso calc R 1 1
C C7A 0.50514(18) 0.45342(12) 0.22282(15) 0.0685(5) Uani d . 1 1
H H7AA 0.5279 0.4879 0.2694 0.082 Uiso calc R 1 1
C C8A 0.51987(15) 0.37872(10) 0.23764(12) 0.0550(4) Uani d . 1 1
C C9A 0.62203(16) 0.22390(10) 0.37883(12) 0.0534(4) Uani d . 1 1
C C10A 0.4931(2) 0.18129(11) 0.17137(16) 0.0808(6) Uani d . 1 1
H H10D 0.4948 0.1443 0.2198 0.121 Uiso calc R 1 1
H H10E 0.5557 0.1710 0.1291 0.121 Uiso calc R 1 1
H H10F 0.4144 0.1810 0.1367 0.121 Uiso calc R 1 1
N N1B 0.83956(14) 0.29089(8) 0.71808(11) 0.0569(4) Uani d . 1 1
N N2B 0.82765(19) 0.36857(9) 0.71889(12) 0.0633(4) Uani d . 1 1
O O1B 0.92755(12) 0.28638(7) 0.86711(9) 0.0695(4) Uani d . 1 1
O O2B 0.83348(11) 0.14361(6) 0.70444(8) 0.0566(3) Uani d . 1 1
C C1B 0.87755(15) 0.17365(9) 0.79039(11) 0.0507(4) Uani d . 1 1
C C2B 0.90239(15) 0.12155(10) 0.85708(13) 0.0560(4) Uani d . 1 1
C C3B 0.87230(16) 0.05251(10) 0.81085(14) 0.0609(5) Uani d . 1 1
C C4B 0.8743(2) -0.02149(13) 0.8389(2) 0.0897(7) Uani d . 1 1
H H4BA 0.8995 -0.0349 0.9005 0.108 Uiso calc R 1 1
C C5B 0.8378(3) -0.07389(13) 0.7722(3) 0.1080(10) Uani d . 1 1
H H5BA 0.8385 -0.1234 0.7897 0.130 Uiso calc R 1 1
C C6B 0.8001(3) -0.05510(13) 0.6802(2) 0.0974(8) Uani d . 1 1
H H6BA 0.7776 -0.0923 0.6371 0.117 Uiso calc R 1 1
C C7B 0.7950(2) 0.01714(11) 0.65068(18) 0.0770(6) Uani d . 1 1
H H7BA 0.7685 0.0302 0.5892 0.092 Uiso calc R 1 1
C C8B 0.83170(16) 0.06907(10) 0.71809(14) 0.0587(4) Uani d . 1 1
C C9B 0.88443(15) 0.25460(10) 0.79526(12) 0.0527(4) Uani d . 1 1
C C10B 0.94992(19) 0.13066(13) 0.95756(14) 0.0740(6) Uani d . 1 1
H H10A 0.9272 0.1784 0.9798 0.111 Uiso calc R 1 1
H H10B 1.0376 0.1263 0.9622 0.111 Uiso calc R 1 1
H H10C 0.9155 0.0932 0.9955 0.111 Uiso calc R 1 1
N N1C 0.69717(14) 0.46541(9) 0.57073(10) 0.0594(4) Uani d . 1 1
N N2C 0.64389(18) 0.42386(9) 0.49354(12) 0.0623(4) Uani d . 1 1
O O1C 0.64284(13) 0.57510(7) 0.50655(9) 0.0699(4) Uani d . 1 1
O O2C 0.79491(11) 0.52731(6) 0.72827(8) 0.0567(3) Uani d . 1 1
C C1C 0.75346(15) 0.57452(9) 0.65594(11) 0.0506(4) Uani d . 1 1
C C2C 0.77132(16) 0.64592(9) 0.67945(13) 0.0531(4) Uani d . 1 1
C C3C 0.82728(16) 0.64574(10) 0.77463(13) 0.0554(4) Uani d . 1 1
C C4C 0.86680(19) 0.69945(12) 0.84080(16) 0.0729(6) Uani d . 1 1
H H4CA 0.8602 0.7494 0.8261 0.088 Uiso calc R 1 1
C C5C 0.9156(2) 0.67689(15) 0.92799(16) 0.0819(7) Uani d . 1 1
H H5CA 0.9427 0.7122 0.9723 0.098 Uiso calc R 1 1
C C6C 0.92547(19) 0.60330(15) 0.95160(15) 0.0834(7) Uani d . 1 1
H H6CA 0.9585 0.5901 1.0115 0.100 Uiso calc R 1 1
C C7C 0.88740(19) 0.54871(13) 0.88830(14) 0.0730(5) Uani d . 1 1
H H7CA 0.8938 0.4989 0.9037 0.088 Uiso calc R 1 1
C C8C 0.83918(15) 0.57222(10) 0.80065(12) 0.0562(4) Uani d . 1 1
C C9C 0.69353(15) 0.53881(9) 0.57113(11) 0.0512(4) Uani d . 1 1
C C10C 0.7425(2) 0.71305(11) 0.62159(15) 0.0730(6) Uani d . 1 1
H H10G 0.7081 0.6987 0.5601 0.110 Uiso calc R 1 1
H H10H 0.8162 0.7408 0.6153 0.110 Uiso calc R 1 1
H H10I 0.6846 0.7429 0.6521 0.110 Uiso calc R 1 1
H H1N1 0.6655(17) 0.3094(11) 0.4641(14) 0.063(6) Uiso d . 1 1
H H2N1 0.8052(18) 0.2666(11) 0.6644(15) 0.069(6) Uiso d . 1 1
H H3N1 0.7349(17) 0.4363(12) 0.6145(15) 0.069(6) Uiso d . 1 1
H H1N2 0.687(2) 0.1863(14) 0.5467(18) 0.085(8) Uiso d . 1 1
H H2N2 0.792(2) 0.2002(13) 0.5072(17) 0.080(8) Uiso d . 1 1
H H3N2 0.901(2) 0.3877(13) 0.7343(17) 0.086(7) Uiso d . 1 1
H H4N2 0.777(2) 0.3793(12) 0.7671(17) 0.078(7) Uiso d . 1 1
H H5N2 0.667(2) 0.4472(13) 0.4439(18) 0.084(7) Uiso d . 1 1
H H6N2 0.560(2) 0.4227(12) 0.4966(14) 0.074(6) Uiso d . 1 1

loop_
_atom_site_aniso_label
_atom_site_aniso_U_11
_atom_site_aniso_U_22
_atom_site_aniso_U_33
_atom_site_aniso_U_12
_atom_site_aniso_U_13
_atom_site_aniso_U_23
N1A 0.0717(9) 0.0530(8) 0.0446(7) 0.0021(7) -0.0089(7) -0.0002(6)
N2A 0.0743(11) 0.0612(9) 0.0518(8) 0.0026(9) -0.0096(8) 0.0054(7)
O1A 0.0983(10) 0.0501(7) 0.0630(7) -0.0067(6) -0.0030(7) -0.0019(6)
O2A 0.0668(7) 0.0534(7) 0.0465(6) -0.0018(5) -0.0076(5) -0.0024(5)
C1A 0.0559(9) 0.0535(9) 0.0471(8) -0.0030(7) -0.0009(7) -0.0047(7)
C2A 0.0533(9) 0.0648(11) 0.0500(9) -0.0054(8) -0.0002(7) -0.0090(8)
C3A 0.0489(9) 0.0718(11) 0.0456(8) 0.0015(8) -0.0012(7) -0.0016(8)
C4A 0.0622(11) 0.1009(16) 0.0505(10) 0.0052(10) -0.0048(8) -0.0012(10)
C5A 0.0694(12) 0.1060(18) 0.0668(12) 0.0175(12) -0.0008(10) 0.0258(13)
C6A 0.0745(13) 0.0802(14) 0.0854(15) 0.0155(11) 0.0048(11) 0.0208(12)
C7A 0.0692(12) 0.0644(12) 0.0717(12) 0.0061(9) 0.0025(9) 0.0068(10)
C8A 0.0489(9) 0.0647(10) 0.0510(9) 0.0025(8) 0.0004(7) 0.0040(8)
C9A 0.0574(10) 0.0529(9) 0.0498(9) -0.0076(7) 0.0026(7) -0.0030(7)
C10A 0.0981(16) 0.0753(13) 0.0661(12) -0.0077(12) -0.0138(11) -0.0197(10)
N1B 0.0728(9) 0.0451(8) 0.0501(8) 0.0014(6) -0.0125(7) 0.0022(6)
N2B 0.0806(12) 0.0473(8) 0.0595(9) -0.0021(8) -0.0122(9) 0.0034(7)
O1B 0.0821(9) 0.0679(8) 0.0548(7) -0.0060(6) -0.0213(6) -0.0025(6)
O2B 0.0682(8) 0.0521(7) 0.0482(6) 0.0001(5) -0.0049(5) 0.0029(5)
C1B 0.0499(8) 0.0546(9) 0.0464(8) 0.0024(7) -0.0041(7) 0.0038(7)
C2B 0.0494(9) 0.0615(10) 0.0564(9) 0.0061(8) -0.0003(7) 0.0130(8)
C3B 0.0552(10) 0.0550(10) 0.0726(11) 0.0080(8) 0.0057(8) 0.0115(9)
C4B 0.0939(17) 0.0652(14) 0.1089(19) 0.0150(12) -0.0006(14) 0.0312(13)
C5B 0.117(2) 0.0477(12) 0.159(3) 0.0043(13) 0.009(2) 0.0132(16)
C6B 0.1091(19) 0.0569(13) 0.126(2) -0.0038(12) 0.0069(17) -0.0131(14)
C7B 0.0823(14) 0.0633(12) 0.0856(15) -0.0028(10) 0.0065(12) -0.0092(11)
C8B 0.0580(10) 0.0490(9) 0.0695(11) 0.0038(7) 0.0071(8) 0.0024(8)
C9B 0.0515(9) 0.0557(9) 0.0496(8) 0.0002(7) -0.0041(7) 0.0034(8)
C10B 0.0720(12) 0.0882(14) 0.0593(11) 0.0057(10) -0.0118(9) 0.0227(10)
N1C 0.0726(10) 0.0529(8) 0.0498(8) 0.0019(7) -0.0151(7) -0.0022(7)
N2C 0.0713(11) 0.0607(9) 0.0524(8) -0.0012(8) -0.0128(8) -0.0061(7)
O1C 0.0846(9) 0.0649(8) 0.0573(7) 0.0083(7) -0.0151(6) 0.0084(6)
O2C 0.0694(7) 0.0503(6) 0.0485(6) 0.0037(5) -0.0082(5) -0.0003(5)
C1C 0.0515(9) 0.0513(9) 0.0483(8) 0.0039(7) -0.0004(7) 0.0017(7)
C2C 0.0500(9) 0.0505(9) 0.0592(9) -0.0001(7) 0.0074(7) -0.0004(7)
C3C 0.0483(9) 0.0595(10) 0.0585(9) -0.0050(7) 0.0045(7) -0.0090(8)
C4C 0.0694(12) 0.0664(12) 0.0832(14) -0.0098(10) 0.0067(11) -0.0193(10)
C5C 0.0709(13) 0.1076(19) 0.0653(12) -0.0078(12) -0.0072(10) -0.0302(12)
C6C 0.0697(13) 0.121(2) 0.0577(11) 0.0053(13) -0.0098(10) -0.0120(12)
C7C 0.0753(12) 0.0858(14) 0.0557(10) 0.0078(10) -0.0100(9) -0.0016(10)
C8C 0.0551(9) 0.0620(10) 0.0505(9) 0.0020(8) -0.0031(7) -0.0083(8)
C9C 0.0508(9) 0.0542(9) 0.0484(9) 0.0046(7) 0.0012(7) 0.0029(7)
C10C 0.0824(14) 0.0541(10) 0.0826(14) 0.0009(9) 0.0056(11) 0.0101(10)

loop_
_atom_type_symbol
_atom_type_description
_atom_type_scat_dispersion_real
_atom_type_scat_dispersion_imag
_atom_type_scat_source
C C 0.0181 0.0091 'International Tables Vol C Tables 4.2.6.8 and 6.1.1.4'
H H 0.0000 0.0000 'International Tables Vol C Tables 4.2.6.8 and 6.1.1.4'
N N 0.0311 0.0180 'International Tables Vol C Tables 4.2.6.8 and 6.1.1.4'
O O 0.0492 0.0322 'International Tables Vol C Tables 4.2.6.8 and 6.1.1.4'

loop_
_geom_angle_atom_site_label_1
_geom_angle_atom_site_label_2
_geom_angle_atom_site_label_3
_geom_angle
C9A N1A N2A 121.28(16)
C9A N1A H1N1 124.1(13)
N2A N1A H1N1 113.9(13)
N1A N2A H1N2 105.9(16)
N1A N2A H2N2 107.2(16)
H1N2 N2A H2N2 103(2)
C8A O2A C1A 105.61(13)
C2A C1A O2A 111.99(15)
C2A C1A C9A 131.56(16)
O2A C1A C9A 116.38(13)
C1A C2A C3A 105.73(15)
C1A C2A C10A 128.52(18)
C3A C2A C10A 125.75(16)
C8A C3A C4A 118.09(18)
C8A C3A C2A 106.57(14)
C4A C3A C2A 135.32(18)
C5A C4A C3A 118.3(2)
C5A C4A H4AA 120.9
C3A C4A H4AA 120.9
C4A C5A C6A 121.81(19)
C4A C5A H5AA 119.1
C6A C5A H5AA 119.1
C7A C6A C5A 121.3(2)
C7A C6A H6AA 119.4
C5A C6A H6AA 119.4
C6A C7A C8A 116.1(2)
C6A C7A H7AA 122.0
C8A C7A H7AA 122.0
C7A C8A O2A 125.48(17)
C7A C8A C3A 124.43(17)
O2A C8A C3A 110.09(15)
O1A C9A N1A 122.86(16)
O1A C9A C1A 121.78(15)
N1A C9A C1A 115.33(15)
C2A C10A H10D 109.5
C2A C10A H10E 109.5
H10D C10A H10E 109.5
C2A C10A H10F 109.5
H10D C10A H10F 109.5
H10E C10A H10F 109.5
C9B N1B N2B 120.72(15)
C9B N1B H2N1 122.5(12)
N2B N1B H2N1 116.3(12)
N1B N2B H3N2 108.1(15)
N1B N2B H4N2 105.9(14)
H3N2 N2B H4N2 108(2)
C8B O2B C1B 105.74(13)
C2B C1B O2B 112.32(16)
C2B C1B C9B 131.15(16)
O2B C1B C9B 116.47(13)
C1B C2B C3B 105.15(16)
C1B C2B C10B 129.11(18)
C3B C2B C10B 125.75(17)
C8B C3B C4B 118.2(2)
C8B C3B C2B 106.85(16)
C4B C3B C2B 134.9(2)
C5B C4B C3B 117.9(2)
C5B C4B H4BA 121.0
C3B C4B H4BA 121.0
C4B C5B C6B 122.0(2)
C4B C5B H5BA 119.0
C6B C5B H5BA 119.0
C7B C6B C5B 121.6(2)
C7B C6B H6BA 119.2
C5B C6B H6BA 119.2
C6B C7B C8B 115.8(2)
C6B C7B H7BA 122.1
C8B C7B H7BA 122.1
O2B C8B C7B 125.68(18)
O2B C8B C3B 109.94(16)
C7B C8B C3B 124.39(18)
O1B C9B N1B 122.75(17)
O1B C9B C1B 121.31(15)
N1B C9B C1B 115.92(14)
C2B C10B H10A 109.5
C2B C10B H10B 109.5
H10A C10B H10B 109.5
C2B C10B H10C 109.5
H10A C10B H10C 109.5
H10B C10B H10C 109.5
C9C N1C N2C 121.54(14)
C9C N1C H3N1 126.9(13)
N2C N1C H3N1 111.5(13)
N1C N2C H5N2 103.8(16)
N1C N2C H6N2 109.3(13)
H5N2 N2C H6N2 113(2)
C8C O2C C1C 105.44(13)
C2C C1C O2C 112.09(15)
C2C C1C C9C 132.11(16)
O2C C1C C9C 115.72(14)
C1C C2C C3C 105.88(15)
C1C C2C C10C 128.88(17)
C3C C2C C10C 125.23(16)
C8C C3C C4C 118.17(18)
C8C C3C C2C 106.07(15)
C4C C3C C2C 135.75(18)
C5C C4C C3C 118.6(2)
C5C C4C H4CA 120.7
C3C C4C H4CA 120.7
C4C C5C C6C 121.7(2)
C4C C5C H5CA 119.1
C6C C5C H5CA 119.1
C5C C6C C7C 121.4(2)
C5C C6C H6CA 119.3
C7C C6C H6CA 119.3
C6C C7C C8C 116.2(2)
C6C C7C H7CA 121.9
C8C C7C H7CA 121.9
O2C C8C C7C 125.56(18)
O2C C8C C3C 110.51(15)
C7C C8C C3C 123.92(18)
O1C C9C N1C 123.01(16)
O1C C9C C1C 121.52(16)
N1C C9C C1C 115.47(14)
C2C C10C H10G 109.5
C2C C10C H10H 109.5
H10G C10C H10H 109.5
C2C C10C H10I 109.5
H10G C10C H10I 109.5
H10H C10C H10I 109.5

loop_
_geom_bond_atom_site_label_1
_geom_bond_atom_site_label_2
_geom_bond_distance
N1A C9A 1.345(2)
N1A N2A 1.408(2)
N1A H1N1 0.908(19)
N2A H1N2 0.86(3)
N2A H2N2 0.86(2)
O1A C9A 1.224(2)
O2A C8A 1.380(2)
O2A C1A 1.3829(19)
C1A C2A 1.355(2)
C1A C9A 1.473(2)
C2A C3A 1.438(3)
C2A C10A 1.489(3)
C3A C8A 1.384(2)
C3A C4A 1.405(2)
C4A C5A 1.367(3)
C4A H4AA 0.9300
C5A C6A 1.392(3)
C5A H5AA 0.9300
C6A C7A 1.376(3)
C6A H6AA 0.9300
C7A C8A 1.378(3)
C7A H7AA 0.9300
C10A H10D 0.9600
C10A H10E 0.9600
C10A H10F 0.9600
N1B C9B 1.339(2)
N1B N2B 1.414(2)
N1B H2N1 0.93(2)
N2B H3N2 0.88(2)
N2B H4N2 0.93(2)
O1B C9B 1.234(2)
O2B C8B 1.365(2)
O2B C1B 1.389(2)
C1B C2B 1.350(2)
C1B C9B 1.471(2)
C2B C3B 1.440(3)
C2B C10B 1.490(3)
C3B C8B 1.391(3)
C3B C4B 1.399(3)
C4B C5B 1.378(4)
C4B H4BA 0.9300
C5B C6B 1.383(4)
C5B H5BA 0.9300
C6B C7B 1.374(3)
C6B H6BA 0.9300
C7B C8B 1.380(3)
C7B H7BA 0.9300
C10B H10A 0.9600
C10B H10B 0.9600
C10B H10C 0.9600
N1C C9C 1.331(2)
N1C N2C 1.419(2)
N1C H3N1 0.89(2)
N2C H5N2 0.87(2)
N2C H6N2 0.92(2)
O1C C9C 1.227(2)
O2C C8C 1.371(2)
O2C C1C 1.3867(19)
C1C C2C 1.347(2)
C1C C9C 1.477(2)
C2C C3C 1.441(3)
C2C C10C 1.488(2)
C3C C8C 1.386(3)
C3C C4C 1.399(3)
C4C C5C 1.373(3)
C4C H4CA 0.9300
C5C C6C 1.378(3)
C5C H5CA 0.9300
C6C C7C 1.380(3)
C6C H6CA 0.9300
C7C C8C 1.382(2)
C7C H7CA 0.9300
C10C H10G 0.9600
C10C H10H 0.9600
C10C H10I 0.9600

loop_
_geom_hbond_atom_site_label_D
_geom_hbond_atom_site_label_H
_geom_hbond_atom_site_label_A
_geom_hbond_site_symmetry_A
_geom_hbond_distance_DH
_geom_hbond_distance_HA
_geom_hbond_distance_DA
_geom_hbond_angle_DHA
_geom_hbond_publ_flag
N1A H1N1 N2C 1_555 0.91(2) 2.13(2) 3.034(2) 171.4(17) y
N1B H2N1 N2A 1_555 0.93(2) 2.15(2) 3.081(2) 173.1(17) y
N1C H3N1 N2B 1_555 0.89(2) 2.12(2) 3.016(2) 179(3) y
N2A H2N2 O1B 4_565 0.86(2) 2.58(2) 3.275(2) 140(2) y
N2B H4N2 O1A 4_566 0.93(2) 2.33(2) 3.176(2) 150.4(18) y
N2C H6N2 O1C 3_666 0.92(2) 2.22(2) 3.137(2) 175.5(17) y
C6A H6AA O1A 2_655 0.93 2.55 3.444(3) 162 y
C5C H5CA O1B 3_767 0.93 2.59 3.333(3) 137 y

loop_
_geom_torsion_atom_site_label_1
_geom_torsion_atom_site_label_2
_geom_torsion_atom_site_label_3
_geom_torsion_atom_site_label_4
_geom_torsion
C8A O2A C1A C2A -0.71(19)
C8A O2A C1A C9A 176.44(14)
O2A C1A C2A C3A 0.9(2)
C9A C1A C2A C3A -175.65(18)
O2A C1A C2A C10A -178.90(18)
C9A C1A C2A C10A 4.5(3)
C1A C2A C3A C8A -0.80(19)
C10A C2A C3A C8A 179.05(18)
C1A C2A C3A C4A 177.5(2)
C10A C2A C3A C4A -2.7(4)
C8A C3A C4A C5A -0.7(3)
C2A C3A C4A C5A -178.8(2)
C3A C4A C5A C6A -1.2(3)
C4A C5A C6A C7A 2.1(3)
C5A C6A C7A C8A -0.8(3)
C6A C7A C8A O2A 179.05(18)
C6A C7A C8A C3A -1.2(3)
C1A O2A C8A C7A 179.92(17)
C1A O2A C8A C3A 0.17(18)
C4A C3A C8A C7A 2.0(3)
C2A C3A C8A C7A -179.37(17)
C4A C3A C8A O2A -178.24(16)
C2A C3A C8A O2A 0.39(19)
N2A N1A C9A O1A 4.9(3)
N2A N1A C9A C1A -173.31(17)
C2A C1A C9A O1A 0.9(3)
O2A C1A C9A O1A -175.59(16)
C2A C1A C9A N1A 179.11(18)
O2A C1A C9A N1A 2.6(2)
C8B O2B C1B C2B -0.49(19)
C8B O2B C1B C9B -178.00(14)
O2B C1B C2B C3B 0.1(2)
C9B C1B C2B C3B 177.12(17)
O2B C1B C2B C10B -179.60(18)
C9B C1B C2B C10B -2.6(3)
C1B C2B C3B C8B 0.4(2)
C10B C2B C3B C8B -179.95(18)
C1B C2B C3B C4B -178.8(2)
C10B C2B C3B C4B 0.9(3)
C8B C3B C4B C5B 1.1(3)
C2B C3B C4B C5B -179.9(2)
C3B C4B C5B C6B 0.1(4)
C4B C5B C6B C7B -1.2(4)
C5B C6B C7B C8B 1.0(4)
C1B O2B C8B C7B -179.46(19)
C1B O2B C8B C3B 0.71(19)
C6B C7B C8B O2B -179.66(19)
C6B C7B C8B C3B 0.2(3)
C4B C3B C8B O2B 178.62(17)
C2B C3B C8B O2B -0.7(2)
C4B C3B C8B C7B -1.2(3)
C2B C3B C8B C7B 179.49(18)
N2B N1B C9B O1B -6.8(3)
N2B N1B C9B C1B 172.22(16)
C2B C1B C9B O1B 6.4(3)
O2B C1B C9B O1B -176.64(16)
C2B C1B C9B N1B -172.58(18)
O2B C1B C9B N1B 4.4(2)
C8C O2C C1C C2C 0.82(19)
C8C O2C C1C C9C -176.23(15)
O2C C1C C2C C3C -0.7(2)
C9C C1C C2C C3C 175.70(18)
O2C C1C C2C C10C 178.58(17)
C9C C1C C2C C10C -5.0(3)
C1C C2C C3C C8C 0.3(2)
C10C C2C C3C C8C -179.00(17)
C1C C2C C3C C4C -178.5(2)
C10C C2C C3C C4C 2.1(4)
C8C C3C C4C C5C 0.2(3)
C2C C3C C4C C5C 178.9(2)
C3C C4C C5C C6C -0.5(3)
C4C C5C C6C C7C 0.4(3)
C5C C6C C7C C8C 0.0(3)
C1C O2C C8C C7C 178.43(18)
C1C O2C C8C C3C -0.59(19)
C6C C7C C8C O2C -179.19(18)
C6C C7C C8C C3C -0.3(3)
C4C C3C C8C O2C 179.28(16)
C2C C3C C8C O2C 0.2(2)
C4C C3C C8C C7C 0.2(3)
C2C C3C C8C C7C -178.86(18)
N2C N1C C9C O1C 1.3(3)
N2C N1C C9C C1C -179.64(17)
C2C C1C C9C O1C -3.4(3)
O2C C1C C9C O1C 172.87(16)
C2C C1C C9C N1C 177.44(18)
O2C C1C C9C N1C -6.2(2)

loop_
_cod_related_entry_id
_cod_related_entry_database
_cod_related_entry_code
1 ChemSpider 1511829
